data_1574371
loop_
_publ_author_name
'Wu, Si-Guo'
'Cui, Wen'
'Ruan, Ze-Yu'
'Ni, Zhao-Ping'
'Tong, Ming-Liang'

_publ_section_title
;
 Switchable colossal anisotropic thermal expansion in a spin crossover
 framework
;
_journal_issue 20
_journal_name_full 'Chemical Science'
_journal_page_first 8845
_journal_page_last 8852
_journal_paper_doi 10.1039/D4SC08032G
_journal_volume 16
_journal_year 2025
_chemical_formula_moiety 'C14 H9 Au2 Fe N7, C3 H8 O'
_chemical_formula_sum 'C17 H17 Au2 Fe N7 O'
_chemical_formula_weight 785.16
_space_group_crystal_system orthorhombic
_space_group_IT_number 73
_space_group_name_Hall '-I 2b 2c'
_space_group_name_H-M_alt 'I b c a'
_atom_sites_solution_hydrogens mixed
_atom_sites_solution_primary iterative
_audit_creation_date 2025-03-12
_audit_creation_method
;
Olex2 1.5
(compiled 2025.03.04 svn.red2d20d0 for OlexSys, GUI svn.r7188)
;
_audit_update_record
;
2025-03-17 deposited with the CCDC.	2025-04-04 downloaded from the CCDC.
;
_cell_angle_alpha 90
_cell_angle_beta 90
_cell_angle_gamma 90
_cell_formula_units_Z 8
_cell_length_a 11.8527(7)
_cell_length_b 17.0385(11)
_cell_length_c 22.9573(16)
_cell_measurement_reflns_used 7340
_cell_measurement_temperature 298
_cell_measurement_theta_max 27.65
_cell_measurement_theta_min 2.74
_cell_volume 4636.3(5)
_computing_cell_refinement 'SAINT v8.37A (Bruker, 2015)'
_computing_data_reduction 'SAINT v8.37A (Bruker, 2015)'
_computing_molecular_graphics 'Olex2 1.5 (Dolomanov et al., 2009)'
_computing_publication_material 'Olex2 1.5 (Dolomanov et al., 2009)'
_computing_structure_refinement 'SHELXL 2018/3 (Sheldrick, 2015)'
_computing_structure_solution 'olex2.solve 1.5 (Bourhis et al., 2015)'
_diffrn_ambient_temperature 298
_diffrn_measured_fraction_theta_full 0.994
_diffrn_measured_fraction_theta_max 0.991
_diffrn_measurement_device_type 'Bruker D8 QUEST'
_diffrn_measurement_method '\f and \w scans'
_diffrn_radiation_type MoK\a
_diffrn_radiation_wavelength 0.71073
_diffrn_reflns_av_R_equivalents 0.0354
_diffrn_reflns_av_unetI/netI 0.0248
_diffrn_reflns_Laue_measured_fraction_full 0.994
_diffrn_reflns_Laue_measured_fraction_max 0.991
_diffrn_reflns_limit_h_max 12
_diffrn_reflns_limit_h_min -15
_diffrn_reflns_limit_k_max 22
_diffrn_reflns_limit_k_min -21
_diffrn_reflns_limit_l_max 30
_diffrn_reflns_limit_l_min -29
_diffrn_reflns_number 19100
_diffrn_reflns_point_group_measured_fraction_full 0.994
_diffrn_reflns_point_group_measured_fraction_max 0.991
_diffrn_reflns_theta_full 25.242
_diffrn_reflns_theta_max 28.335
_diffrn_reflns_theta_min 2.744
_diffrn_source_current 1.0
_diffrn_source_power 0.05
_diffrn_source_voltage 50.0
_diffrn_standards_number 0
_exptl_absorpt_coefficient_mu 13.263
_exptl_absorpt_correction_T_max 0.7457
_exptl_absorpt_correction_T_min 0.4908
_exptl_absorpt_correction_type multi-scan
_exptl_absorpt_process_details
;
SADABS-2014/5 (Bruker,2014/5) was used for absorption correction.
wR2(int) was 0.0984 before and 0.0466 after correction.
The Ratio of minimum to maximum transmission is 0.6582.
The \l/2 correction factor is Not present.
;
_exptl_crystal_colour yellow
_exptl_crystal_colour_primary yellow
_exptl_crystal_density_diffrn 2.250
_exptl_crystal_description BLOCK
_exptl_crystal_F_000 2880
_exptl_crystal_size_max 0.102
_exptl_crystal_size_mid 0.088
_exptl_crystal_size_min 0.054
_refine_diff_density_max 0.787
_refine_diff_density_min -0.509
_refine_diff_density_rms 0.109
_refine_ls_extinction_coef 0.00040(2)
_refine_ls_extinction_expression Fc^*^=kFc[1+0.001xFc^2^\l^3^/sin(2\q)]^-1/4^
_refine_ls_extinction_method 'SHELXL-2018/3 (Sheldrick 2018)'
_refine_ls_goodness_of_fit_ref 1.198
_refine_ls_hydrogen_treatment constr
_refine_ls_matrix_type full
_refine_ls_number_parameters 174
_refine_ls_number_reflns 2876
_refine_ls_number_restraints 27
_refine_ls_restrained_S_all 1.200
_refine_ls_R_factor_all 0.0464
_refine_ls_R_factor_gt 0.0299
_refine_ls_shift/su_max 0.001
_refine_ls_shift/su_mean 0.000
_refine_ls_structure_factor_coef Fsqd
_refine_ls_weighting_details 'w=1/[\s^2^(Fo^2^)+(0.0086P)^2^+24.3407P] where P=(Fo^2^+2Fc^2^)/3'
_refine_ls_weighting_scheme calc
_refine_ls_wR_factor_gt 0.0529
_refine_ls_wR_factor_ref 0.0566
_reflns_Friedel_coverage 0.000
_reflns_number_gt 2253
_reflns_number_total 2876
_reflns_threshold_expression 'I > 2\s(I)'
_cod_data_source_file d4sc08032g2.cif
_cod_data_source_block 1Fe_298K
_cod_depositor_comments 'Adding full bibliography for 1574366--1574373.cif.'
_cod_original_sg_symbol_H-M Ibca
_cod_database_code 1574371
_shelx_shelxl_version_number 2018/3
_shelx_space_group_comment
;
The symmetry employed for this shelxl refinement is uniquely defined
by the following loop, which should always be used as a source of
symmetry information in preference to the above space-group names.
They are only intended as comments.
;
_shelx_estimated_absorpt_t_max 0.534
_shelx_estimated_absorpt_t_min 0.345
_olex2_refinement_description
;
1. Fixed Uiso
 At 1.2 times of:
  All C(H) groups, All N(H,H) groups
 At 1.5 times of:
  All C(H,H,H) groups, All O(H) groups
2. Restrained distances
 C10-C11
 1.45 with sigma of 0.02
 C9-C10
 1.45 with sigma of 0.02
 C10-O1
 1.45 with sigma of 0.02
3. Uiso/Uaniso restraints and constraints
C9 \\sim C10 \\sim C11 \\sim O1: within 1.7A with sigma of 0.01 and sigma for
terminal atoms of 0.02 within 1.7A
Uanis(N5) \\sim Ueq: with sigma of 0.01 and sigma for terminal atoms of 0.02
4. Others
 Sof(C7B)=Sof(H7B)=Sof(C8B)=Sof(H8B)=1-FVAR(1)
 Sof(C7A)=Sof(H7A)=Sof(C8A)=Sof(H8A)=FVAR(1)
 Fixed Sof: H4(0.5) N5(0.5) H5A(0.5) H5B(0.5) O1(0.5) H1(0.5) C9(0.5) H9A(0.5)
 H9B(0.5) H9C(0.5) C10(0.5) H10(0.5) C11(0.5) H11A(0.5) H11B(0.5) H11C(0.5)
5.a Riding coordinates:
 C11(H11A,H11B,H11C)
5.b Ternary CH refined with riding coordinates:
 C10(H10)
5.c Aromatic/amide H refined with riding coordinates:
 C3(H3), C4(H4), C7B(H7B), C7A(H7A), C8B(H8B), C8A(H8A)
5.d X=CH2 refined with riding coordinates:
 N5(H5A,H5B)
5.e Idealised Me refined as rotating group:
 C9(H9A,H9B,H9C)
5.f Idealised tetrahedral OH refined as rotating group:
 O1(H1)
;
_olex2_submission_special_instructions 'No special instructions were received'

loop_
_space_group_symop_operation_xyz
'x, y, z'
'-x+1/2, -y, z+1/2'
'-x, y+1/2, -z+1/2'
'x+1/2, -y+1/2, -z'
'x+1/2, y+1/2, z+1/2'
'-x+1, -y+1/2, z+1'
'-x+1/2, y+1, -z+1'
'x+1, -y+1, -z+1/2'
'-x, -y, -z'
'x-1/2, y, -z-1/2'
'x, -y-1/2, z-1/2'
'-x-1/2, y-1/2, z'
'-x+1/2, -y+1/2, -z+1/2'
'x, y+1/2, -z'
'x+1/2, -y, z'
'-x, y, z+1/2'

loop_
_atom_site_label
_atom_site_type_symbol
_atom_site_fract_x
_atom_site_fract_y
_atom_site_fract_z
_atom_site_U_iso_or_equiv
_atom_site_adp_type
_atom_site_occupancy
_atom_site_site_symmetry_order
_atom_site_calc_flag
_atom_site_refinement_flags_posn
_atom_site_refinement_flags_adp
_atom_site_refinement_flags_occupancy
_atom_site_disorder_assembly
_atom_site_disorder_group
Au1 Au 1.27316(2) -0.01453(2) 0.07084(2) 0.05072(10) Uani 1 1 d . . . . .
Fe1 Fe 1.000000 -0.250000 0.07793(3) 0.02521(18) Uani 1 2 d S T P . .
N1 N 0.8936(4) -0.1476(2) 0.07674(17) 0.0451(10) Uani 1 1 d . . . . .
N2 N 1.1418(4) -0.1721(2) 0.07778(18) 0.0479(11) Uani 1 1 d . . . . .
N3 N 1.000000 -0.250000 0.1743(2) 0.0368(12) Uani 1 2 d S T P . .
N4 N 1.000000 -0.250000 0.4822(2) 0.0391(13) Uani 1 2 d S T P . .
C1 C 0.8495(5) -0.0885(3) 0.0733(2) 0.0485(13) Uani 1 1 d . . . . .
C2 C 1.1930(5) -0.1167(3) 0.0750(2) 0.0468(12) Uani 1 1 d . . . . .
C3 C 0.9162(5) -0.2181(3) 0.2045(2) 0.0511(14) Uani 1 1 d . . . . .
H3 H 0.856261 -0.195848 0.184251 0.061 Uiso 1 1 calc R U . . .
C4 C 0.9138(5) -0.2164(4) 0.2651(2) 0.0535(14) Uani 1 1 d . . . . .
H4 H 0.853939 -0.192675 0.284461 0.064 Uiso 0.5 1 calc R U P A 2
C5 C 1.000000 -0.250000 0.2959(3) 0.0415(16) Uani 1 2 d S T P B .
C6 C 1.000000 -0.250000 0.3610(3) 0.0382(15) Uani 1 2 d S T P . .
N5 N 0.8266(12) -0.1728(9) 0.2897(6) 0.119(5) Uani 0.5 1 d . U P B 1
H5A H 0.824638 -0.165488 0.326789 0.142 Uiso 0.5 1 calc R U P B 1
H5B H 0.774791 -0.153221 0.267926 0.142 Uiso 0.5 1 calc R U P B 1
O1 O 0.692(2) -0.0540(15) 0.2147(13) 0.211(8) Uani 0.5 1 d D U P C -1
H1 H 0.658031 -0.087480 0.195982 0.316 Uiso 0.5 1 calc R U P C -1
C9 C 0.527(3) -0.0003(16) 0.2042(15) 0.205(10) Uani 0.5 1 d D U P C -1
H9A H 0.540439 0.047672 0.183292 0.308 Uiso 0.5 1 calc R U P C -1
H9B H 0.453810 0.001172 0.221653 0.308 Uiso 0.5 1 calc R U P C -1
H9C H 0.531805 -0.043837 0.177771 0.308 Uiso 0.5 1 calc R U P C -1
C10 C 0.612(3) -0.0091(19) 0.2493(15) 0.217(8) Uani 0.5 1 d D U P C -1
H10 H 0.592470 -0.023602 0.289306 0.260 Uiso 0.5 1 calc R U P C -1
C11 C 0.663(3) 0.0651(19) 0.2351(16) 0.222(11) Uani 0.5 1 d D U P C -1
H11A H 0.610243 0.094252 0.212239 0.334 Uiso 0.5 1 d R U P C -1
H11B H 0.736243 0.066982 0.216899 0.334 Uiso 0.5 1 d R U P C -1
H11C H 0.668184 0.087532 0.273419 0.334 Uiso 0.5 1 d R U P C -1
C7B C 0.9996(18) -0.3194(8) 0.3919(6) 0.055(5) Uani 0.341(10) 1 d . . P B 2
H7B H 1.000316 -0.367339 0.372484 0.066 Uiso 0.341(10) 1 calc R U P B 2
C7A C 0.9068(7) -0.2735(6) 0.3919(3) 0.054(3) Uani 0.659(10) 1 d . . P B 1
H7A H 0.841660 -0.289489 0.372713 0.065 Uiso 0.659(10) 1 calc R U P B 1
C8B C 0.9980(18) -0.3167(10) 0.4523(6) 0.058(5) Uani 0.341(10) 1 d . . P B 2
H8B H 0.995409 -0.363782 0.472746 0.070 Uiso 0.341(10) 1 calc R U P B 2
C8A C 0.9112(8) -0.2730(6) 0.4518(3) 0.054(3) Uani 0.659(10) 1 d . . P B 1
H8A H 0.847855 -0.289837 0.472127 0.065 Uiso 0.659(10) 1 calc R U P B 1

loop_
_atom_site_aniso_label
_atom_site_aniso_U_11
_atom_site_aniso_U_22
_atom_site_aniso_U_33
_atom_site_aniso_U_23
_atom_site_aniso_U_13
_atom_site_aniso_U_12
Au1 0.06553(16) 0.03994(13) 0.04669(13) -0.00149(9) 0.00084(11) -0.02532(9)
Fe1 0.0375(5) 0.0192(4) 0.0190(4) 0.000 0.000 -0.0012(3)
N1 0.063(3) 0.035(2) 0.037(2) 0.0006(18) -0.001(2) 0.0148(19)
N2 0.057(3) 0.044(2) 0.043(2) -0.0021(19) 0.002(2) -0.019(2)
N3 0.048(3) 0.040(3) 0.022(2) 0.000 0.000 0.003(3)
N4 0.046(3) 0.050(3) 0.022(2) 0.000 0.000 0.001(3)
C1 0.070(4) 0.039(3) 0.036(3) -0.002(2) -0.002(3) 0.016(2)
C2 0.056(3) 0.044(3) 0.041(3) 0.000(2) 0.000(2) -0.018(2)
C3 0.055(3) 0.072(4) 0.027(3) 0.005(2) -0.001(2) 0.015(3)
C4 0.057(4) 0.076(4) 0.027(2) -0.004(2) 0.008(2) 0.015(3)
C5 0.048(4) 0.061(4) 0.016(3) 0.000 0.000 0.002(4)
C6 0.047(4) 0.047(4) 0.021(3) 0.000 0.000 0.001(3)
N5 0.102(9) 0.187(13) 0.067(8) -0.005(9) 0.001(7) 0.042(9)
O1 0.23(2) 0.188(18) 0.22(2) 0.025(16) -0.007(16) 0.029(15)
C9 0.21(2) 0.177(19) 0.23(3) 0.073(19) -0.02(2) 0.027(18)
C10 0.22(2) 0.174(17) 0.25(2) 0.059(17) -0.010(18) 0.022(17)
C11 0.24(2) 0.19(2) 0.24(3) 0.09(2) 0.00(2) -0.02(2)
C7B 0.107(15) 0.034(8) 0.023(7) -0.008(6) 0.001(8) 0.003(9)
C7A 0.030(5) 0.105(8) 0.029(4) 0.005(4) -0.001(3) -0.016(4)
C8B 0.097(15) 0.048(10) 0.029(8) -0.012(7) -0.007(9) 0.003(10)
C8A 0.057(6) 0.081(7) 0.024(4) 0.004(4) -0.001(4) -0.019(5)

loop_
_atom_type_symbol
_atom_type_description
_atom_type_scat_dispersion_real
_atom_type_scat_dispersion_imag
_atom_type_scat_source
C C 0.0033 0.0016 'International Tables Vol C Tables 4.2.6.8 and 6.1.1.4'
H H 0.0000 0.0000 'International Tables Vol C Tables 4.2.6.8 and 6.1.1.4'
Au Au -2.0133 8.8022 'International Tables Vol C Tables 4.2.6.8 and 6.1.1.4'
Fe Fe 0.3463 0.8444 'International Tables Vol C Tables 4.2.6.8 and 6.1.1.4'
N N 0.0061 0.0033 'International Tables Vol C Tables 4.2.6.8 and 6.1.1.4'
O O 0.0106 0.0060 'International Tables Vol C Tables 4.2.6.8 and 6.1.1.4'

loop_
_geom_angle_atom_site_label_1
_geom_angle_atom_site_label_2
_geom_angle_atom_site_label_3
_geom_angle
_geom_angle_site_symmetry_1
_geom_angle_site_symmetry_3
_geom_angle_publ_flag
C1 Au1 Au1 96.01(14) 15 7_744 ?
C1 Au1 C2 175.4(2) 15 . ?
C2 Au1 Au1 88.13(15) . 7_744 ?
N1 Fe1 N1 178.5(2) 6_644 . ?
N1 Fe1 N3 90.73(11) 6_644 . ?
N1 Fe1 N3 90.73(11) . . ?
N1 Fe1 N4 89.27(11) . 11 ?
N1 Fe1 N4 89.27(11) 6_644 11 ?
N2 Fe1 N1 87.56(18) . . ?
N2 Fe1 N1 92.44(18) . 6_644 ?
N2 Fe1 N1 87.56(18) 6_644 6_644 ?
N2 Fe1 N1 92.43(18) 6_644 . ?
N2 Fe1 N2 179.8(2) 6_644 . ?
N2 Fe1 N3 90.09(11) . . ?
N2 Fe1 N3 90.09(11) 6_644 . ?
N2 Fe1 N4 89.91(11) 6_644 11 ?
N2 Fe1 N4 89.91(11) . 11 ?
N4 Fe1 N3 180.0 11 . ?
C1 N1 Fe1 171.0(5) . . ?
C2 N2 Fe1 160.8(5) . . ?
C3 N3 Fe1 121.5(3) . . ?
C3 N3 Fe1 121.5(3) 6_644 . ?
C3 N3 C3 117.0(6) 6_644 . ?
C8B N4 C8B 117.8(15) 6_644 . ?
C8A N4 Fe1 121.9(4) . 11_556 ?
C8A N4 Fe1 121.9(4) 6_644 11_556 ?
C8A N4 C8B 89.7(9) . 6_644 ?
C8A N4 C8B 57.3(9) 6_644 6_644 ?
C8A N4 C8A 116.3(8) . 6_644 ?
N1 C1 Au1 177.7(5) . 15_455 ?
N2 C2 Au1 175.8(5) . . ?
N3 C3 H3 118.4 . . ?
N3 C3 C4 123.1(5) . . ?
C4 C3 H3 118.4 . . ?
C3 C4 H4 120.2 . . ?
C3 C4 N5 115.6(7) . . ?
C5 C4 C3 119.6(5) . . ?
C5 C4 H4 120.2 . . ?
C5 C4 N5 124.5(7) . . ?
C4 C5 C4 117.7(6) 6_644 . ?
C4 C5 C6 121.2(3) 6_644 . ?
C4 C5 C6 121.2(3) . . ?
C7B C6 C5 120.9(6) 6_644 . ?
C7B C6 C5 120.9(6) . . ?
C7B C6 C7B 118.1(12) 6_644 . ?
C7A C6 C5 121.2(4) 6_644 . ?
C7A C6 C5 121.2(4) . . ?
C7A C6 C7B 89.3(8) . 6_644 ?
C7A C6 C7B 58.7(9) 6_644 6_644 ?
C7A C6 C7A 117.7(8) . 6_644 ?
C4 N5 H5A 120.0 . . ?
C4 N5 H5B 120.0 . . ?
H5A N5 H5B 120.0 . . ?
C10 O1 H1 109.5 . . ?
H9A C9 H9B 109.5 . . ?
H9A C9 H9C 109.5 . . ?
H9B C9 H9C 109.5 . . ?
C10 C9 H9A 109.5 . . ?
C10 C9 H9B 109.5 . . ?
C10 C9 H9C 109.5 . . ?
O1 C10 H10 122.2 . . ?
C9 C10 O1 97(3) . . ?
C9 C10 H10 122.2 . . ?
C11 C10 O1 94(2) . . ?
C11 C10 C9 92(3) . . ?
C11 C10 H10 122.2 . . ?
C10 C11 H11A 107.4 . . ?
C10 C11 H11B 120.6 . . ?
C10 C11 H11C 99.7 . . ?
H11A C11 H11B 109.5 . . ?
H11A C11 H11C 109.5 . . ?
H11B C11 H11C 109.4 . . ?
C6 C7B H7B 120.5 . . ?
C6 C7B C8B 119.0(12) . . ?
C8B C7B H7B 120.5 . . ?
C6 C7A H7A 120.5 . . ?
C6 C7A C8A 119.0(7) . . ?
C8A C7A H7A 120.5 . . ?
N4 C8B C7B 123.0(14) . . ?
N4 C8B H8B 118.5 . . ?
C7B C8B H8B 118.5 . . ?
N4 C8A C7A 124.0(8) . . ?
N4 C8A H8A 118.0 . . ?
C7A C8A H8A 118.0 . . ?

loop_
_geom_bond_atom_site_label_1
_geom_bond_atom_site_label_2
_geom_bond_distance
_geom_bond_site_symmetry_2
_geom_bond_publ_flag
Au1 Au1 3.2985(5) 7_744 ?
Au1 C1 1.976(5) 15 ?
Au1 C2 1.986(5) . ?
Fe1 N1 2.154(4) . ?
Fe1 N1 2.153(4) 6_644 ?
Fe1 N2 2.142(4) 6_644 ?
Fe1 N2 2.142(4) . ?
Fe1 N3 2.212(5) . ?
Fe1 N4 2.198(5) 11 ?
N1 C1 1.136(6) . ?
N2 C2 1.123(6) . ?
N3 C3 1.328(6) 6_644 ?
N3 C3 1.328(6) . ?
N4 C8B 1.328(15) . ?
N4 C8B 1.328(15) 6_644 ?
N4 C8A 1.322(9) . ?
N4 C8A 1.322(9) 6_644 ?
C3 H3 0.9300 . ?
C3 C4 1.390(7) . ?
C4 H4 0.9300 . ?
C4 C5 1.369(6) . ?
C4 N5 1.393(14) . ?
C5 C6 1.494(8) . ?
C6 C7B 1.379(15) 6_644 ?
C6 C7B 1.379(15) . ?
C6 C7A 1.373(8) 6_644 ?
C6 C7A 1.373(8) . ?
N5 H5A 0.8600 . ?
N5 H5B 0.8600 . ?
O1 H1 0.8200 . ?
O1 C10 1.453(19) . ?
C9 H9A 0.9600 . ?
C9 H9B 0.9600 . ?
C9 H9C 0.9600 . ?
C9 C10 1.449(19) . ?
C10 H10 0.9800 . ?
C10 C11 1.44(2) . ?
C11 H11A 0.9596 . ?
C11 H11B 0.9599 . ?
C11 H11C 0.9602 . ?
C7B H7B 0.9300 . ?
C7B C8B 1.39(2) . ?
C7A H7A 0.9300 . ?
C7A C8A 1.375(10) . ?
C8B H8B 0.9300 . ?
C8A H8A 0.9300 . ?

loop_
_geom_torsion_atom_site_label_1
_geom_torsion_atom_site_label_2
_geom_torsion_atom_site_label_3
_geom_torsion_atom_site_label_4
_geom_torsion
_geom_torsion_site_symmetry_1
_geom_torsion_site_symmetry_2
_geom_torsion_site_symmetry_3
_geom_torsion_site_symmetry_4
_geom_torsion_publ_flag
Fe1 N3 C3 C4 -179.4(4) . . . . ?
Fe1 N4 C8B C7B -179.0(16) 11_556 . . . ?
Fe1 N4 C8A C7A 179.5(7) 11_556 . . . ?
N3 C3 C4 C5 -1.1(9) . . . . ?
N3 C3 C4 N5 172.8(9) . . . . ?
C3 N3 C3 C4 0.6(4) 6_644 . . . ?
C3 C4 C5 C4 0.5(4) . . . 6_644 ?
C3 C4 C5 C6 -179.5(4) . . . . ?
C4 C5 C6 C7B 119.0(11) . . . . ?
C4 C5 C6 C7B -61.0(11) . . . 6_644 ?
C4 C5 C6 C7B -61.0(11) 6_644 . . . ?
C4 C5 C6 C7B 119.0(11) 6_644 . . 6_644 ?
C4 C5 C6 C7A -130.9(6) . . . 6_644 ?
C4 C5 C6 C7A 49.1(6) 6_644 . . 6_644 ?
C4 C5 C6 C7A 49.1(6) . . . . ?
C4 C5 C6 C7A -130.9(6) 6_644 . . . ?
C5 C6 C7B C8B -179.1(14) . . . . ?
C5 C6 C7A C8A 179.5(7) . . . . ?
C6 C7B C8B N4 -2(3) . . . . ?
C6 C7A C8A N4 1.0(14) . . . . ?
N5 C4 C5 C4 -172.8(11) . . . 6_644 ?
N5 C4 C5 C6 7.2(11) . . . . ?
C7B C6 C7B C8B 0.9(14) 6_644 . . . ?
C7A C6 C7A C8A -0.5(7) 6_644 . . . ?
C8B N4 C8B C7B 1.0(16) 6_644 . . . ?
C8A N4 C8A C7A -0.5(7) 6_644 . . . ?
